data_4087256
loop_
_publ_author_name
'Carter, Ashley'
'Mason, Alexander'
'Baker, Michael A.'
'Bettler, Donald G.'
'Changas, Angelo'
'McMillen, Colin D.'
'Tapu, Daniela'

_publ_section_title
;
 Janus-Type Bis(maloNHC) and Its Zwitterionic Gold and Silver Metal
 Complexes
;
_journal_issue 9
_journal_name_full Organometallics
_journal_page_first 1867
_journal_paper_doi 10.1021/acs.organomet.7b00206
_journal_volume 36
_journal_year 2017
_chemical_formula_sum 'C117 H118 Au2 N4 O4 P2'
_chemical_formula_weight 2100.02
_space_group_crystal_system monoclinic
_space_group_IT_number 15
_space_group_name_Hall '-C 2yc'
_space_group_name_H-M_alt 'C 1 2/c 1'
_symmetry_space_group_name_Hall '-C 2yc'
_symmetry_space_group_name_H-M 'C 1 2/c 1'
_atom_sites_solution_hydrogens geom
_atom_sites_solution_primary dual
_atom_sites_solution_secondary difmap
_audit_creation_method SHELXL-2014/7
_cell_angle_alpha 90
_cell_angle_beta 123.1660(10)
_cell_angle_gamma 90
_cell_formula_units_Z 4
_cell_length_a 33.0879(14)
_cell_length_b 14.4747(6)
_cell_length_c 26.0816(10)
_cell_measurement_reflns_used 9872
_cell_measurement_temperature 100(2)
_cell_measurement_theta_max 28.31
_cell_measurement_theta_min 2.34
_cell_volume 10456.5(7)
_computing_cell_refinement 'Bruker SAINT'
_computing_data_collection 'Bruker APEX3'
_computing_data_reduction 'Bruker SAINT'
_computing_molecular_graphics 'Bruker SHELXTL'
_computing_publication_material 'Bruker SHELXTL'
_computing_structure_refinement 'SHELXL-2014 (Sheldrick 2014)'
_computing_structure_solution 'SHELXT-2014 (Sheldrick 2014)'
_diffrn_ambient_temperature 100(2)
_diffrn_measured_fraction_theta_full 0.999
_diffrn_measured_fraction_theta_max 0.999
_diffrn_measurement_device_type 'Bruker D8 Venture Photon 100'
_diffrn_measurement_method '\f and \w scans'
_diffrn_radiation_type MoK\a
_diffrn_radiation_wavelength 0.71073
_diffrn_reflns_av_R_equivalents 0.0526
_diffrn_reflns_av_unetI/netI 0.0362
_diffrn_reflns_Laue_measured_fraction_full 0.999
_diffrn_reflns_Laue_measured_fraction_max 0.999
_diffrn_reflns_limit_h_max 42
_diffrn_reflns_limit_h_min -42
_diffrn_reflns_limit_k_max 18
_diffrn_reflns_limit_k_min -18
_diffrn_reflns_limit_l_max 28
_diffrn_reflns_limit_l_min -33
_diffrn_reflns_number 70789
_diffrn_reflns_point_group_measured_fraction_full 0.999
_diffrn_reflns_point_group_measured_fraction_max 0.999
_diffrn_reflns_theta_full 25.242
_diffrn_reflns_theta_max 27.000
_diffrn_reflns_theta_min 2.035
_diffrn_source 'Incoatec I\mS'
_exptl_absorpt_coefficient_mu 2.886
_exptl_absorpt_correction_T_max 1.0000
_exptl_absorpt_correction_T_min 0.7000
_exptl_absorpt_correction_type multi-scan
_exptl_absorpt_process_details 'SADABS, Bruker'
_exptl_crystal_colour yellow
_exptl_crystal_density_diffrn 1.334
_exptl_crystal_description plate
_exptl_crystal_F_000 4272
_exptl_crystal_size_max 0.391
_exptl_crystal_size_mid 0.176
_exptl_crystal_size_min 0.034
_refine_diff_density_max 2.420
_refine_diff_density_min -1.274
_refine_diff_density_rms 0.211
_refine_ls_extinction_method none
_refine_ls_goodness_of_fit_ref 1.061
_refine_ls_hydrogen_treatment constr
_refine_ls_matrix_type full
_refine_ls_number_parameters 622
_refine_ls_number_reflns 11407
_refine_ls_number_restraints 44
_refine_ls_restrained_S_all 1.067
_refine_ls_R_factor_all 0.0541
_refine_ls_R_factor_gt 0.0387
_refine_ls_shift/su_max 0.001
_refine_ls_shift/su_mean 0.000
_refine_ls_structure_factor_coef Fsqd
_refine_ls_weighting_details 'w=1/[\s^2^(Fo^2^)+(0.0608P)^2^+104.7210P] where P=(Fo^2^+2Fc^2^)/3'
_refine_ls_weighting_scheme calc
_refine_ls_wR_factor_gt 0.1081
_refine_ls_wR_factor_ref 0.1228
_reflns_Friedel_coverage 0.000
_reflns_number_gt 9290
_reflns_number_total 11407
_reflns_threshold_expression 'I > 2\s(I)'
_cod_data_source_file om7b00206_si_002.cif
_cod_data_source_block 8
_cod_depositor_comments 'Adding full bibliography for 4087254--4087257.cif.'
_cod_database_code 4087256
_shelx_shelxl_version_number 2014/7
_shelx_space_group_comment
;
The symmetry employed for this shelxl refinement is uniquely defined
by the following loop, which should always be used as a source of
symmetry information in preference to the above space-group names.
They are only intended as comments.
;
_shelx_estimated_absorpt_t_min 0.398
_shelx_estimated_absorpt_t_max 0.908

loop_
_space_group_symop_operation_xyz
'x, y, z'
'-x, y, -z+1/2'
'x+1/2, y+1/2, z'
'-x+1/2, y+1/2, -z+1/2'
'-x, -y, -z'
'x, -y, z-1/2'
'-x+1/2, -y+1/2, -z'
'x+1/2, -y+1/2, z-1/2'

loop_
_atom_site_label
_atom_site_type_symbol
_atom_site_fract_x
_atom_site_fract_y
_atom_site_fract_z
_atom_site_U_iso_or_equiv
_atom_site_adp_type
_atom_site_occupancy
_atom_site_site_symmetry_order
_atom_site_calc_flag
_atom_site_refinement_flags_posn
_atom_site_refinement_flags_adp
_atom_site_refinement_flags_occupancy
Au1 Au 0.18959(2) 0.52440(2) 0.36128(2) 0.01721(7) Uani 1 1 d . . .
P1 P 0.12875(5) 0.50041(9) 0.37685(6) 0.0181(3) Uani 1 1 d . . .
O1 O 0.24907(15) 0.4930(4) 0.21381(19) 0.0386(11) Uani 1 1 d . . .
O2 O 0.36983(14) 0.5363(3) 0.42320(18) 0.0316(9) Uani 1 1 d . . .
N1 N 0.28965(14) 0.5311(3) 0.38687(19) 0.0173(8) Uani 1 1 d . . .
N2 N 0.23129(15) 0.5160(3) 0.28544(19) 0.0175(8) Uani 1 1 d . . .
C1 C 0.24265(18) 0.5252(3) 0.3429(2) 0.0177(10) Uani 1 1 d . . .
C2 C 0.26600(19) 0.5055(4) 0.2682(2) 0.0214(10) Uani 1 1 d . . .
C3 C 0.31477(18) 0.5104(3) 0.3164(2) 0.0185(10) Uani 1 1 d . . .
C4 C 0.32885(18) 0.5260(3) 0.3773(2) 0.0198(10) Uani 1 1 d . . .
C5 C 0.35250(18) 0.5017(3) 0.3023(2) 0.0199(10) Uani 1 1 d . . .
C6 C 0.3452(2) 0.5370(4) 0.2481(3) 0.0253(11) Uani 1 1 d . . .
H6 H 0.3151 0.5649 0.2191 0.030 Uiso 1 1 calc R U .
C7 C 0.3809(2) 0.5324(4) 0.2354(3) 0.0243(11) Uani 1 1 d . . .
H7 H 0.3750 0.5585 0.1985 0.029 Uiso 1 1 calc R U .
C8 C 0.42474(19) 0.4905(4) 0.2756(3) 0.0224(11) Uani 1 1 d . . .
C9 C 0.43222(19) 0.4523(4) 0.3294(3) 0.0244(11) Uani 1 1 d . . .
H9 H 0.4619 0.4223 0.3574 0.029 Uiso 1 1 calc R U .
C10 C 0.3970(2) 0.4575(4) 0.3427(3) 0.0251(11) Uani 1 1 d . . .
H10 H 0.4029 0.4310 0.3795 0.030 Uiso 1 1 calc R U .
C11 C 0.46337(19) 0.4886(3) 0.2627(3) 0.0223(11) Uani 1 1 d . . .
C12 C 0.51212(19) 0.4892(4) 0.3100(3) 0.0228(11) Uani 1 1 d . . .
H12 H 0.5211 0.4898 0.3514 0.027 Uiso 1 1 calc R U .
C13 C 0.45216(19) 0.4890(4) 0.2028(3) 0.0238(11) Uani 1 1 d . . .
H13 H 0.4192 0.4891 0.1698 0.029 Uiso 1 1 calc R U .
C14 C 0.18046(19) 0.5071(4) 0.2364(2) 0.0212(10) Uani 1 1 d . . .
C15 C 0.15332(19) 0.5862(4) 0.2096(2) 0.0247(11) Uani 1 1 d . . .
C16 C 0.1047(2) 0.5737(5) 0.1621(3) 0.0330(13) Uani 1 1 d . . .
H16 H 0.0847 0.6261 0.1429 0.040 Uiso 1 1 calc R U .
C17 C 0.0859(2) 0.4864(5) 0.1432(3) 0.0379(15) Uani 1 1 d . . .
H17 H 0.0529 0.4793 0.1110 0.045 Uiso 1 1 calc R U .
C18 C 0.1143(2) 0.4089(5) 0.1703(3) 0.0329(13) Uani 1 1 d . . .
H18 H 0.1008 0.3492 0.1562 0.040 Uiso 1 1 calc R U .
C19 C 0.16241(19) 0.4175(4) 0.2181(2) 0.0256(11) Uani 1 1 d . . .
C20 C 0.1731(2) 0.6832(4) 0.2290(3) 0.0313(13) Uani 1 1 d . . .
H20 H 0.2073 0.6775 0.2647 0.038 Uiso 1 1 calc R U .
C21 C 0.1457(3) 0.7391(5) 0.2502(3) 0.0504(18) Uani 1 1 d . . .
H21A H 0.1124 0.7485 0.2157 0.076 Uiso 1 1 calc R U .
H21B H 0.1615 0.7991 0.2658 0.076 Uiso 1 1 calc R U .
H21C H 0.1457 0.7054 0.2828 0.076 Uiso 1 1 calc R U .
C22 C 0.1741(3) 0.7349(5) 0.1782(3) 0.0444(16) Uani 1 1 d . . .
H22A H 0.1945 0.7012 0.1680 0.067 Uiso 1 1 calc R U .
H22B H 0.1872 0.7971 0.1924 0.067 Uiso 1 1 calc R U .
H22C H 0.1412 0.7394 0.1417 0.067 Uiso 1 1 calc R U .
C23 C 0.1935(2) 0.3322(4) 0.2486(3) 0.0321(13) Uani 1 1 d . . .
H23 H 0.2276 0.3539 0.2751 0.039 Uiso 1 1 calc R U .
C24 C 0.1812(3) 0.2847(5) 0.2905(3) 0.0474(17) Uani 1 1 d . . .
H24A H 0.1801 0.3307 0.3173 0.071 Uiso 1 1 calc R U .
H24B H 0.2059 0.2384 0.3154 0.071 Uiso 1 1 calc R U .
H24C H 0.1497 0.2545 0.2656 0.071 Uiso 1 1 calc R U .
C25 C 0.1915(3) 0.2644(6) 0.2027(4) 0.058(2) Uani 1 1 d . . .
H25A H 0.1587 0.2396 0.1768 0.087 Uiso 1 1 calc R U .
H25B H 0.2142 0.2137 0.2247 0.087 Uiso 1 1 calc R U .
H25C H 0.2004 0.2963 0.1771 0.087 Uiso 1 1 calc R U .
C26 C 0.30277(18) 0.5420(4) 0.4496(2) 0.0218(11) Uani 1 1 d . . .
C27 C 0.3065(2) 0.6315(4) 0.4719(3) 0.0304(12) Uani 1 1 d . . .
C28 C 0.3173(2) 0.6394(5) 0.5312(3) 0.0408(15) Uani 1 1 d . . .
H28 H 0.3196 0.6991 0.5477 0.049 Uiso 1 1 calc R U .
C29 C 0.3249(2) 0.5627(6) 0.5665(3) 0.0434(17) Uani 1 1 d . . .
H29 H 0.3317 0.5697 0.6067 0.052 Uiso 1 1 calc R U .
C30 C 0.3225(2) 0.4748(5) 0.5434(3) 0.0374(15) Uani 1 1 d . . .
H30 H 0.3286 0.4223 0.5685 0.045 Uiso 1 1 calc R U .
C31 C 0.3114(2) 0.4626(4) 0.4840(3) 0.0297(12) Uani 1 1 d . . .
C32 C 0.3000(3) 0.7164(4) 0.4342(3) 0.0392(15) Uani 1 1 d . . .
H32 H 0.2952 0.6951 0.3947 0.047 Uiso 1 1 calc R U .
C33 C 0.3445(3) 0.7780(6) 0.4660(5) 0.068(2) Uani 1 1 d . . .
H33A H 0.3391 0.8317 0.4401 0.102 Uiso 1 1 calc R U .
H33B H 0.3725 0.7430 0.4730 0.102 Uiso 1 1 calc R U .
H33C H 0.3505 0.7988 0.5053 0.102 Uiso 1 1 calc R U .
C34 C 0.2558(3) 0.7709(6) 0.4190(4) 0.065(2) Uani 1 1 d . . .
H34A H 0.2604 0.7964 0.4567 0.098 Uiso 1 1 calc R U .
H34B H 0.2275 0.7302 0.3993 0.098 Uiso 1 1 calc R U .
H34C H 0.2507 0.8215 0.3911 0.098 Uiso 1 1 calc R U .
C35 C 0.3101(3) 0.3672(5) 0.4598(3) 0.0449(17) Uani 1 1 d . . .
H35 H 0.2950 0.3727 0.4146 0.054 Uiso 1 1 calc R U .
C36 C 0.3610(3) 0.3295(6) 0.4878(4) 0.066(2) Uani 1 1 d . . .
H36A H 0.3794 0.3713 0.4784 0.099 Uiso 1 1 calc R U .
H36B H 0.3594 0.2683 0.4707 0.099 Uiso 1 1 calc R U .
H36C H 0.3771 0.3247 0.5323 0.099 Uiso 1 1 calc R U .
C37 C 0.2798(3) 0.3004(5) 0.4699(4) 0.064(2) Uani 1 1 d . . .
H37A H 0.2942 0.2925 0.5140 0.096 Uiso 1 1 calc R U .
H37B H 0.2785 0.2406 0.4515 0.096 Uiso 1 1 calc R U .
H37C H 0.2470 0.3250 0.4508 0.096 Uiso 1 1 calc R U .
C38 C 0.1491(2) 0.4810(4) 0.4563(2) 0.0257(11) Uani 1 1 d . . .
C39 C 0.1983(2) 0.4834(4) 0.5012(3) 0.0338(14) Uani 1 1 d . . .
H39 H 0.2211 0.4926 0.4904 0.041 Uiso 1 1 calc R U .
C40 C 0.2134(3) 0.4721(5) 0.5619(3) 0.0483(19) Uani 1 1 d . . .
H40 H 0.2470 0.4728 0.5927 0.058 Uiso 1 1 calc R U .
C41 C 0.1810(3) 0.4601(5) 0.5787(3) 0.051(2) Uani 1 1 d . . .
H41 H 0.1921 0.4532 0.6206 0.061 Uiso 1 1 calc R U .
C42 C 0.1326(3) 0.4580(6) 0.5345(3) 0.054(2) Uani 1 1 d . . .
H42 H 0.1101 0.4497 0.5460 0.065 Uiso 1 1 calc R U .
C43 C 0.1160(3) 0.4680(5) 0.4727(3) 0.0416(16) Uani 1 1 d . . .
H43 H 0.0824 0.4660 0.4422 0.050 Uiso 1 1 calc R U .
C44 C 0.09717(18) 0.3971(3) 0.3347(2) 0.0210(10) Uani 1 1 d . . .
C45 C 0.1007(2) 0.3138(4) 0.3629(3) 0.0268(11) Uani 1 1 d . . .
H45 H 0.1178 0.3106 0.4063 0.032 Uiso 1 1 calc R U .
C46 C 0.0793(2) 0.2349(4) 0.3282(3) 0.0347(14) Uani 1 1 d . . .
H46 H 0.0818 0.1780 0.3478 0.042 Uiso 1 1 calc R U .
C47 C 0.0547(2) 0.2390(4) 0.2656(3) 0.0333(13) Uani 1 1 d . . .
H47 H 0.0402 0.1848 0.2420 0.040 Uiso 1 1 calc R U .
C48 C 0.0507(2) 0.3218(4) 0.2367(3) 0.0327(13) Uani 1 1 d . . .
H48 H 0.0332 0.3245 0.1933 0.039 Uiso 1 1 calc R U .
C49 C 0.0722(2) 0.4008(4) 0.2711(3) 0.0281(12) Uani 1 1 d . . .
H49 H 0.0700 0.4574 0.2513 0.034 Uiso 1 1 calc R U .
C50 C 0.08298(19) 0.5892(4) 0.3510(2) 0.0225(10) Uani 1 1 d . . .
C51 C 0.0354(2) 0.5678(4) 0.3323(3) 0.0298(12) Uani 1 1 d . . .
H51 H 0.0258 0.5051 0.3293 0.036 Uiso 1 1 calc R U .
C52 C 0.0025(2) 0.6379(5) 0.3182(3) 0.0382(14) Uani 1 1 d . . .
H52 H -0.0299 0.6235 0.3046 0.046 Uiso 1 1 calc R U .
C53 C 0.0169(2) 0.7287(5) 0.3239(3) 0.0433(16) Uani 1 1 d . . .
H53 H -0.0056 0.7767 0.3154 0.052 Uiso 1 1 calc R U .
C54 C 0.0633(3) 0.7509(4) 0.3418(3) 0.0449(16) Uani 1 1 d . . .
H54 H 0.0727 0.8137 0.3450 0.054 Uiso 1 1 calc R U .
C55 C 0.0961(2) 0.6806(4) 0.3551(3) 0.0316(13) Uani 1 1 d . . .
H55 H 0.1281 0.6956 0.3671 0.038 Uiso 1 1 calc R U .
C56 C -0.0176(6) 0.2931(14) 0.4882(9) 0.071(4) Uani 0.5 1 d . U P
C57 C 0.0140(4) 0.3269(12) 0.4724(8) 0.052(3) Uani 0.5 1 d . U P
H57 H 0.0276 0.3867 0.4858 0.062 Uiso 0.5 1 calc R U P
C58 C 0.0242(6) 0.2814(12) 0.4422(8) 0.073(4) Uani 0.5 1 d D U P
H58 H 0.0498 0.3047 0.4395 0.087 Uiso 0.5 1 calc R U P
C59 C 0.0031(6) 0.1984(12) 0.4103(8) 0.072(4) Uani 0.5 1 d D U P
H59 H 0.0159 0.1625 0.3918 0.087 Uiso 0.5 1 calc R U P
C60 C -0.0336(6) 0.1771(10) 0.4089(8) 0.066(4) Uani 0.5 1 d D U P
H60 H -0.0590 0.1428 0.3759 0.079 Uiso 0.5 1 calc R U P
C61 C -0.0364(6) 0.2095(12) 0.4640(9) 0.069(4) Uani 0.5 1 d . U P
H61 H -0.0507 0.1719 0.4797 0.083 Uiso 0.5 1 calc R U P
C62 C -0.0219(8) 0.3373(17) 0.5245(8) 0.090(6) Uani 0.5 1 d . U P
H62A H -0.0531 0.3693 0.5028 0.135 Uiso 0.5 1 calc R U P
H62B H 0.0042 0.3828 0.5450 0.135 Uiso 0.5 1 calc R U P
H62C H -0.0203 0.2955 0.5552 0.135 Uiso 0.5 1 calc R U P

loop_
_atom_site_aniso_label
_atom_site_aniso_U_11
_atom_site_aniso_U_22
_atom_site_aniso_U_33
_atom_site_aniso_U_23
_atom_site_aniso_U_13
_atom_site_aniso_U_12
Au1 0.01642(11) 0.01974(11) 0.02053(11) -0.00122(7) 0.01334(8) -0.00043(7)
P1 0.0193(6) 0.0204(6) 0.0210(6) -0.0015(5) 0.0151(5) -0.0016(5)
O1 0.021(2) 0.078(3) 0.024(2) -0.007(2) 0.0161(18) -0.005(2)
O2 0.0197(19) 0.049(3) 0.029(2) -0.0049(18) 0.0150(17) -0.0036(17)
N1 0.0141(19) 0.020(2) 0.018(2) -0.0020(16) 0.0091(17) 0.0001(16)
N2 0.0130(19) 0.022(2) 0.020(2) 0.0002(16) 0.0110(17) 0.0006(16)
C1 0.023(2) 0.016(2) 0.021(2) -0.0022(19) 0.016(2) -0.0054(19)
C2 0.020(2) 0.030(3) 0.023(3) -0.003(2) 0.017(2) -0.002(2)
C3 0.015(2) 0.020(2) 0.025(3) -0.0014(19) 0.014(2) -0.0001(19)
C4 0.018(2) 0.020(2) 0.026(3) -0.001(2) 0.015(2) 0.0002(19)
C5 0.017(2) 0.020(2) 0.027(3) -0.004(2) 0.015(2) -0.0012(19)
C6 0.022(3) 0.028(3) 0.032(3) 0.004(2) 0.019(2) 0.004(2)
C7 0.024(3) 0.026(3) 0.032(3) 0.001(2) 0.021(2) 0.001(2)
C8 0.022(3) 0.021(2) 0.033(3) -0.004(2) 0.021(2) -0.002(2)
C9 0.019(2) 0.023(3) 0.036(3) -0.001(2) 0.019(2) -0.001(2)
C10 0.026(3) 0.024(3) 0.032(3) 0.002(2) 0.020(2) -0.001(2)
C11 0.021(3) 0.015(2) 0.041(3) -0.001(2) 0.024(2) -0.0013(19)
C12 0.022(3) 0.023(3) 0.030(3) 0.002(2) 0.018(2) 0.001(2)
C13 0.018(2) 0.022(3) 0.036(3) -0.004(2) 0.018(2) -0.003(2)
C14 0.019(2) 0.033(3) 0.019(2) -0.003(2) 0.016(2) 0.000(2)
C15 0.020(3) 0.035(3) 0.025(3) 0.004(2) 0.016(2) 0.004(2)
C16 0.020(3) 0.051(4) 0.028(3) 0.012(3) 0.013(2) 0.008(3)
C17 0.018(3) 0.066(4) 0.027(3) -0.001(3) 0.010(2) -0.009(3)
C18 0.029(3) 0.043(3) 0.031(3) -0.010(3) 0.018(3) -0.008(3)
C19 0.021(3) 0.038(3) 0.026(3) -0.008(2) 0.018(2) -0.007(2)
C20 0.031(3) 0.031(3) 0.034(3) 0.007(2) 0.018(3) 0.006(2)
C21 0.074(5) 0.036(4) 0.054(4) 0.009(3) 0.043(4) 0.012(4)
C22 0.057(4) 0.037(3) 0.054(4) 0.011(3) 0.039(4) 0.003(3)
C23 0.031(3) 0.025(3) 0.046(3) -0.012(3) 0.024(3) -0.004(2)
C24 0.057(4) 0.036(4) 0.060(4) 0.006(3) 0.038(4) 0.013(3)
C25 0.064(5) 0.052(4) 0.073(5) -0.021(4) 0.047(5) 0.005(4)
C26 0.016(2) 0.034(3) 0.017(2) -0.002(2) 0.010(2) -0.001(2)
C27 0.023(3) 0.038(3) 0.033(3) -0.012(3) 0.017(2) -0.007(2)
C28 0.038(3) 0.052(4) 0.036(3) -0.019(3) 0.023(3) -0.008(3)
C29 0.031(3) 0.079(5) 0.021(3) -0.007(3) 0.015(3) 0.001(3)
C30 0.029(3) 0.048(4) 0.026(3) 0.013(3) 0.009(3) 0.009(3)
C31 0.022(3) 0.042(3) 0.022(3) 0.002(2) 0.010(2) 0.004(2)
C32 0.057(4) 0.026(3) 0.047(4) -0.013(3) 0.036(3) -0.009(3)
C33 0.074(6) 0.051(5) 0.093(7) -0.011(5) 0.054(5) -0.020(4)
C34 0.062(5) 0.045(4) 0.084(6) 0.008(4) 0.037(5) 0.001(4)
C35 0.062(5) 0.034(3) 0.039(4) 0.011(3) 0.028(3) 0.013(3)
C36 0.087(6) 0.064(5) 0.065(5) 0.027(4) 0.053(5) 0.039(5)
C37 0.087(6) 0.038(4) 0.069(5) 0.008(4) 0.043(5) -0.003(4)
C38 0.037(3) 0.023(3) 0.024(3) -0.004(2) 0.021(2) -0.005(2)
C39 0.035(3) 0.036(3) 0.022(3) 0.002(2) 0.011(3) -0.005(3)
C40 0.062(5) 0.039(4) 0.026(3) -0.002(3) 0.012(3) -0.014(3)
C41 0.085(6) 0.041(4) 0.021(3) -0.003(3) 0.024(4) -0.020(4)
C42 0.079(6) 0.066(5) 0.038(4) -0.001(3) 0.046(4) -0.014(4)
C43 0.048(4) 0.057(4) 0.029(3) -0.002(3) 0.028(3) -0.009(3)
C44 0.020(2) 0.020(2) 0.030(3) -0.002(2) 0.018(2) 0.002(2)
C45 0.030(3) 0.022(3) 0.033(3) 0.002(2) 0.020(2) -0.003(2)
C46 0.039(3) 0.021(3) 0.050(4) 0.002(3) 0.029(3) -0.002(2)
C47 0.027(3) 0.025(3) 0.046(4) -0.012(3) 0.019(3) -0.004(2)
C48 0.033(3) 0.033(3) 0.032(3) -0.008(2) 0.017(3) -0.002(3)
C49 0.031(3) 0.024(3) 0.031(3) -0.003(2) 0.019(2) -0.003(2)
C50 0.021(2) 0.025(3) 0.026(3) -0.004(2) 0.016(2) 0.001(2)
C51 0.025(3) 0.033(3) 0.036(3) -0.005(2) 0.020(3) -0.001(2)
C52 0.032(3) 0.042(4) 0.046(4) -0.005(3) 0.025(3) 0.005(3)
C53 0.038(4) 0.041(4) 0.048(4) -0.003(3) 0.022(3) 0.013(3)
C54 0.053(4) 0.025(3) 0.055(4) -0.002(3) 0.028(4) 0.006(3)
C55 0.030(3) 0.025(3) 0.040(3) -0.002(2) 0.019(3) -0.001(2)
C56 0.042(6) 0.074(7) 0.081(7) -0.013(6) 0.023(6) 0.004(6)
C57 0.017(5) 0.056(7) 0.073(7) 0.023(6) 0.019(5) -0.004(5)
C58 0.045(6) 0.066(7) 0.073(8) 0.023(6) 0.011(6) 0.001(6)
C59 0.055(7) 0.062(7) 0.072(7) 0.006(6) 0.016(6) 0.016(6)
C60 0.049(6) 0.028(6) 0.083(7) -0.016(6) 0.012(6) 0.000(5)
C61 0.051(6) 0.057(7) 0.102(8) -0.007(6) 0.044(6) -0.018(6)
C62 0.095(12) 0.127(14) 0.034(8) -0.017(9) 0.027(8) -0.002(11)

loop_
_atom_type_symbol
_atom_type_description
_atom_type_scat_dispersion_real
_atom_type_scat_dispersion_imag
_atom_type_scat_source
C C 0.0033 0.0016 'International Tables Vol C Tables 4.2.6.8 and 6.1.1.4'
H H 0.0000 0.0000 'International Tables Vol C Tables 4.2.6.8 and 6.1.1.4'
N N 0.0061 0.0033 'International Tables Vol C Tables 4.2.6.8 and 6.1.1.4'
O O 0.0106 0.0060 'International Tables Vol C Tables 4.2.6.8 and 6.1.1.4'
P P 0.1023 0.0942 'International Tables Vol C Tables 4.2.6.8 and 6.1.1.4'
Au Au -2.0133 8.8022 'International Tables Vol C Tables 4.2.6.8 and 6.1.1.4'

loop_
_geom_angle_atom_site_label_1
_geom_angle_atom_site_label_2
_geom_angle_atom_site_label_3
_geom_angle
_geom_angle_site_symmetry_1
_geom_angle_site_symmetry_3
C1 Au1 P1 171.21(13) . .
C44 P1 C50 105.8(2) . .
C44 P1 C38 107.2(2) . .
C50 P1 C38 104.3(3) . .
C44 P1 Au1 106.81(16) . .
C50 P1 Au1 117.64(18) . .
C38 P1 Au1 114.4(2) . .
C1 N1 C4 125.4(4) . .
C1 N1 C26 117.6(4) . .
C4 N1 C26 117.0(4) . .
C1 N2 C2 124.9(4) . .
C1 N2 C14 118.3(4) . .
C2 N2 C14 116.5(4) . .
N1 C1 N2 116.6(4) . .
N1 C1 Au1 122.8(3) . .
N2 C1 Au1 120.5(4) . .
O1 C2 C3 128.4(5) . .
O1 C2 N2 116.0(5) . .
C3 C2 N2 115.6(4) . .
C2 C3 C4 121.9(4) . .
C2 C3 C5 118.8(5) . .
C4 C3 C5 119.3(4) . .
O2 C4 C3 128.6(5) . .
O2 C4 N1 116.1(4) . .
C3 C4 N1 115.3(4) . .
C6 C5 C10 117.1(5) . .
C6 C5 C3 121.1(5) . .
C10 C5 C3 121.8(5) . .
C7 C6 C5 121.6(5) . .
C7 C6 H6 119.2 . .
C5 C6 H6 119.2 . .
C8 C7 C6 121.1(5) . .
C8 C7 H7 119.4 . .
C6 C7 H7 119.4 . .
C7 C8 C9 118.0(5) . .
C7 C8 C11 120.8(5) . .
C9 C8 C11 121.1(5) . .
C10 C9 C8 121.2(5) . .
C10 C9 H9 119.4 . .
C8 C9 H9 119.4 . .
C9 C10 C5 120.9(5) . .
C9 C10 H10 119.6 . .
C5 C10 H10 119.6 . .
C13 C11 C12 117.5(5) . .
C13 C11 C8 121.1(5) . .
C12 C11 C8 121.4(5) . .
C13 C12 C11 120.6(5) 2_655 .
C13 C12 H12 119.7 2_655 .
C11 C12 H12 119.7 . .
C11 C13 C12 121.9(5) . 2_655
C11 C13 H13 119.0 . .
C12 C13 H13 119.0 2_655 .
C15 C14 C19 123.8(5) . .
C15 C14 N2 119.1(5) . .
C19 C14 N2 117.0(5) . .
C14 C15 C16 116.8(5) . .
C14 C15 C20 123.7(5) . .
C16 C15 C20 119.5(5) . .
C17 C16 C15 120.7(6) . .
C17 C16 H16 119.7 . .
C15 C16 H16 119.7 . .
C16 C17 C18 120.9(5) . .
C16 C17 H17 119.6 . .
C18 C17 H17 119.6 . .
C17 C18 C19 120.7(6) . .
C17 C18 H18 119.7 . .
C19 C18 H18 119.7 . .
C18 C19 C14 117.1(5) . .
C18 C19 C23 120.7(5) . .
C14 C19 C23 122.3(5) . .
C15 C20 C21 112.1(5) . .
C15 C20 C22 111.9(5) . .
C21 C20 C22 110.5(5) . .
C15 C20 H20 107.3 . .
C21 C20 H20 107.3 . .
C22 C20 H20 107.3 . .
C20 C21 H21A 109.5 . .
C20 C21 H21B 109.5 . .
H21A C21 H21B 109.5 . .
C20 C21 H21C 109.5 . .
H21A C21 H21C 109.5 . .
H21B C21 H21C 109.5 . .
C20 C22 H22A 109.5 . .
C20 C22 H22B 109.5 . .
H22A C22 H22B 109.5 . .
C20 C22 H22C 109.5 . .
H22A C22 H22C 109.5 . .
H22B C22 H22C 109.5 . .
C24 C23 C25 111.1(6) . .
C24 C23 C19 111.9(5) . .
C25 C23 C19 112.7(6) . .
C24 C23 H23 106.9 . .
C25 C23 H23 106.9 . .
C19 C23 H23 106.9 . .
C23 C24 H24A 109.5 . .
C23 C24 H24B 109.5 . .
H24A C24 H24B 109.5 . .
C23 C24 H24C 109.5 . .
H24A C24 H24C 109.5 . .
H24B C24 H24C 109.5 . .
C23 C25 H25A 109.5 . .
C23 C25 H25B 109.5 . .
H25A C25 H25B 109.5 . .
C23 C25 H25C 109.5 . .
H25A C25 H25C 109.5 . .
H25B C25 H25C 109.5 . .
C31 C26 C27 123.9(5) . .
C31 C26 N1 117.9(5) . .
C27 C26 N1 118.3(5) . .
C28 C27 C26 116.8(6) . .
C28 C27 C32 120.9(6) . .
C26 C27 C32 122.2(5) . .
C29 C28 C27 121.4(6) . .
C29 C28 H28 119.3 . .
C27 C28 H28 119.3 . .
C28 C29 C30 120.0(6) . .
C28 C29 H29 120.0 . .
C30 C29 H29 120.0 . .
C29 C30 C31 121.1(6) . .
C29 C30 H30 119.5 . .
C31 C30 H30 119.5 . .
C26 C31 C30 116.8(5) . .
C26 C31 C35 122.5(5) . .
C30 C31 C35 120.7(6) . .
C34 C32 C27 111.5(6) . .
C34 C32 C33 110.3(6) . .
C27 C32 C33 111.8(6) . .
C34 C32 H32 107.7 . .
C27 C32 H32 107.7 . .
C33 C32 H32 107.7 . .
C32 C33 H33A 109.5 . .
C32 C33 H33B 109.5 . .
H33A C33 H33B 109.5 . .
C32 C33 H33C 109.5 . .
H33A C33 H33C 109.5 . .
H33B C33 H33C 109.5 . .
C32 C34 H34A 109.5 . .
C32 C34 H34B 109.5 . .
H34A C34 H34B 109.5 . .
C32 C34 H34C 109.5 . .
H34A C34 H34C 109.5 . .
H34B C34 H34C 109.5 . .
C31 C35 C37 112.4(6) . .
C31 C35 C36 110.9(7) . .
C37 C35 C36 110.6(6) . .
C31 C35 H35 107.6 . .
C37 C35 H35 107.6 . .
C36 C35 H35 107.6 . .
C35 C36 H36A 109.5 . .
C35 C36 H36B 109.5 . .
H36A C36 H36B 109.5 . .
C35 C36 H36C 109.5 . .
H36A C36 H36C 109.5 . .
H36B C36 H36C 109.5 . .
C35 C37 H37A 109.5 . .
C35 C37 H37B 109.5 . .
H37A C37 H37B 109.5 . .
C35 C37 H37C 109.5 . .
H37A C37 H37C 109.5 . .
H37B C37 H37C 109.5 . .
C43 C38 C39 119.9(5) . .
C43 C38 P1 120.6(5) . .
C39 C38 P1 119.4(4) . .
C40 C39 C38 119.0(7) . .
C40 C39 H39 120.5 . .
C38 C39 H39 120.5 . .
C41 C40 C39 121.5(7) . .
C41 C40 H40 119.3 . .
C39 C40 H40 119.3 . .
C42 C41 C40 119.5(6) . .
C42 C41 H41 120.2 . .
C40 C41 H41 120.2 . .
C41 C42 C43 120.7(7) . .
C41 C42 H42 119.7 . .
C43 C42 H42 119.7 . .
C38 C43 C42 119.3(7) . .
C38 C43 H43 120.3 . .
C42 C43 H43 120.3 . .
C45 C44 C49 119.3(5) . .
C45 C44 P1 123.0(4) . .
C49 C44 P1 117.5(4) . .
C44 C45 C46 120.3(5) . .
C44 C45 H45 119.8 . .
C46 C45 H45 119.8 . .
C47 C46 C45 120.1(5) . .
C47 C46 H46 119.9 . .
C45 C46 H46 119.9 . .
C46 C47 C48 120.3(5) . .
C46 C47 H47 119.9 . .
C48 C47 H47 119.9 . .
C47 C48 C49 120.0(6) . .
C47 C48 H48 120.0 . .
C49 C48 H48 120.0 . .
C48 C49 C44 120.0(5) . .
C48 C49 H49 120.0 . .
C44 C49 H49 120.0 . .
C55 C50 C51 119.1(5) . .
C55 C50 P1 119.2(4) . .
C51 C50 P1 121.5(4) . .
C52 C51 C50 120.0(6) . .
C52 C51 H51 120.0 . .
C50 C51 H51 120.0 . .
C53 C52 C51 119.9(6) . .
C53 C52 H52 120.1 . .
C51 C52 H52 120.1 . .
C52 C53 C54 120.9(6) . .
C52 C53 H53 119.6 . .
C54 C53 H53 119.6 . .
C53 C54 C55 119.4(6) . .
C53 C54 H54 120.3 . .
C55 C54 H54 120.3 . .
C50 C55 C54 120.9(6) . .
C50 C55 H55 119.6 . .
C54 C55 H55 119.6 . .
C62 C56 C61 128(2) . .
C62 C56 C57 118(2) . .
C61 C56 C57 113.5(18) . .
C58 C57 C56 121.4(18) . .
C58 C57 H57 119.3 . .
C56 C57 H57 119.3 . .
C57 C58 C59 129(2) . .
C57 C58 H58 115.6 . .
C59 C58 H58 115.6 . .
C60 C59 C58 112.9(18) . .
C60 C59 H59 123.5 . .
C58 C59 H59 123.5 . .
C59 C60 C61 116.8(16) . .
C59 C60 H60 121.6 . .
C61 C60 H60 121.6 . .
C56 C61 C60 117.3(17) . .
C56 C61 H61 121.4 . .
C60 C61 H61 121.4 . .
C56 C62 H62A 109.5 . .
C56 C62 H62B 109.5 . .
H62A C62 H62B 109.5 . .
C56 C62 H62C 109.5 . .
H62A C62 H62C 109.5 . .
H62B C62 H62C 109.5 . .

loop_
_geom_bond_atom_site_label_1
_geom_bond_atom_site_label_2
_geom_bond_distance
_geom_bond_site_symmetry_2
Au1 C1 2.057(5) .
Au1 P1 2.2872(13) .
P1 C44 1.810(5) .
P1 C50 1.812(5) .
P1 C38 1.816(5) .
O1 C2 1.220(7) .
O2 C4 1.232(6) .
N1 C1 1.337(6) .
N1 C4 1.450(6) .
N1 C26 1.453(6) .
N2 C1 1.339(6) .
N2 C2 1.453(6) .
N2 C14 1.459(6) .
C2 C3 1.404(7) .
C3 C4 1.408(7) .
C3 C5 1.489(7) .
C5 C6 1.393(8) .
C5 C10 1.410(8) .
C6 C7 1.392(7) .
C6 H6 0.9500 .
C7 C8 1.381(8) .
C7 H7 0.9500 .
C8 C9 1.399(8) .
C8 C11 1.488(7) .
C9 C10 1.388(7) .
C9 H9 0.9500 .
C10 H10 0.9500 .
C11 C13 1.394(8) .
C11 C12 1.395(8) .
C12 C13 1.394(7) 2_655
C12 H12 0.9500 .
C13 C12 1.395(7) 2_655
C13 H13 0.9500 .
C14 C15 1.386(8) .
C14 C19 1.397(8) .
C15 C16 1.405(8) .
C15 C20 1.514(8) .
C16 C17 1.375(10) .
C16 H16 0.9500 .
C17 C18 1.384(9) .
C17 H17 0.9500 .
C18 C19 1.390(8) .
C18 H18 0.9500 .
C19 C23 1.523(8) .
C20 C21 1.527(9) .
C20 C22 1.537(8) .
C20 H20 1.0000 .
C21 H21A 0.9800 .
C21 H21B 0.9800 .
C21 H21C 0.9800 .
C22 H22A 0.9800 .
C22 H22B 0.9800 .
C22 H22C 0.9800 .
C23 C24 1.520(9) .
C23 C25 1.522(9) .
C23 H23 1.0000 .
C24 H24A 0.9800 .
C24 H24B 0.9800 .
C24 H24C 0.9800 .
C25 H25A 0.9800 .
C25 H25B 0.9800 .
C25 H25C 0.9800 .
C26 C31 1.389(8) .
C26 C27 1.397(8) .
C27 C28 1.387(8) .
C27 C32 1.515(9) .
C28 C29 1.377(10) .
C28 H28 0.9500 .
C29 C30 1.392(10) .
C29 H29 0.9500 .
C30 C31 1.392(8) .
C30 H30 0.9500 .
C31 C35 1.509(9) .
C32 C34 1.512(11) .
C32 C33 1.520(10) .
C32 H32 1.0000 .
C33 H33A 0.9800 .
C33 H33B 0.9800 .
C33 H33C 0.9800 .
C34 H34A 0.9800 .
C34 H34B 0.9800 .
C34 H34C 0.9800 .
C35 C37 1.517(11) .
C35 C36 1.525(11) .
C35 H35 1.0000 .
C36 H36A 0.9800 .
C36 H36B 0.9800 .
C36 H36C 0.9800 .
C37 H37A 0.9800 .
C37 H37B 0.9800 .
C37 H37C 0.9800 .
C38 C43 1.389(9) .
C38 C39 1.392(9) .
C39 C40 1.385(9) .
C39 H39 0.9500 .
C40 C41 1.371(12) .
C40 H40 0.9500 .
C41 C42 1.369(12) .
C41 H41 0.9500 .
C42 C43 1.397(9) .
C42 H42 0.9500 .
C43 H43 0.9500 .
C44 C45 1.385(7) .
C44 C49 1.392(7) .
C45 C46 1.386(8) .
C45 H45 0.9500 .
C46 C47 1.369(9) .
C46 H46 0.9500 .
C47 C48 1.383(9) .
C47 H47 0.9500 .
C48 C49 1.386(8) .
C48 H48 0.9500 .
C49 H49 0.9500 .
C50 C55 1.378(8) .
C50 C51 1.404(7) .
C51 C52 1.382(8) .
C51 H51 0.9500 .
C52 C53 1.377(10) .
C52 H52 0.9500 .
C53 C54 1.378(10) .
C53 H53 0.9500 .
C54 C55 1.387(9) .
C54 H54 0.9500 .
C55 H55 0.9500 .
C56 C62 1.21(2) .
C56 C61 1.35(2) .
C56 C57 1.40(2) .
C57 C58 1.21(2) .
C57 H57 0.9500 .
C58 C59 1.409(16) .
C58 H58 0.9500 .
C59 C60 1.235(16) .
C59 H59 0.9500 .
C60 C61 1.56(3) .
C60 H60 0.9500 .
C61 H61 0.9500 .
C62 H62A 0.9800 .
C62 H62B 0.9800 .
C62 H62C 0.9800 .
